data_4311782
loop_
_publ_author_name
'Takahiko Kojima'
'Ken-ichi Hayashi'
'Yoshihisa Matsuda'

_publ_section_title
;
 Structures and Properties of Ruthenium(II) Complexes of Pyridylamine
 Ligands with Oxygen-Bound Amide Moieties: Regulation of Structures and
 Proton-Coupled Electron Transfer
;
_journal_name_full 'Inorganic Chemistry'
_journal_page_first 6793
_journal_page_last 6804
_journal_paper_doi 10.1021/ic0495665
_journal_volume 43
_journal_year 2004
_chemical_formula_moiety 'C40 H33 Cl F6 N6 O4 P Ru '
_chemical_formula_sum 'C40 H33 Cl F6 N6 O4 P Ru'
_chemical_formula_weight 943.23
_space_group_IT_number 2
_symmetry_cell_setting triclinic
_symmetry_Int_Tables_number 2
_symmetry_space_group_name_Hall '-P 1'
_symmetry_space_group_name_H-M 'P -1'
_audit_creation_date 'Sat Jun 12 16:09:03 2004'
_audit_creation_method 'by teXsan'
_cell_angle_alpha 98.118(2)
_cell_angle_beta 93.159(3)
_cell_angle_gamma 92.832(2)
_cell_formula_units_Z 2
_cell_length_a 13.3675(5)
_cell_length_b 14.3432(7)
_cell_length_c 10.0746(6)
_cell_measurement_reflns_used 13128
_cell_measurement_temperature 103.2
_cell_measurement_theta_max 27.5
_cell_measurement_theta_min 2.2
_cell_volume 1906.17(16)
_computing_cell_refinement PROCESS-AUTO
_computing_data_collection PROCESS-AUTO
_computing_data_reduction 'teXsan Ver. 1.11'
_computing_publication_material 'teXsan Ver. 1.11'
_computing_structure_refinement SHELXL97
_computing_structure_solution SIR92
_diffrn_detector_area_resol_mean 10.00
_diffrn_measured_fraction_theta_full 0.9802
_diffrn_measured_fraction_theta_max 0.9802
_diffrn_measurement_device_type 'Rigaku RAXIS-RAPID Imaging Plate'
_diffrn_measurement_method \w
_diffrn_radiation_type 'Mo K\a'
_diffrn_radiation_wavelength 0.7107
_diffrn_reflns_av_R_equivalents 0.033
_diffrn_reflns_limit_h_max 17
_diffrn_reflns_limit_h_min 0
_diffrn_reflns_limit_k_max 18
_diffrn_reflns_limit_k_min -18
_diffrn_reflns_limit_l_max 12
_diffrn_reflns_limit_l_min -13
_diffrn_reflns_number 17129
_diffrn_reflns_theta_full 27.48
_diffrn_reflns_theta_max 27.48
_exptl_absorpt_coefficient_mu 0.605
_exptl_absorpt_correction_T_max 1.000
_exptl_absorpt_correction_T_min 0.769
_exptl_absorpt_correction_type multi-scan
_exptl_absorpt_process_details '(Higashi, 1995)'
_exptl_crystal_colour orange
_exptl_crystal_density_diffrn 1.643
_exptl_crystal_density_method 'not measured'
_exptl_crystal_description prism
_exptl_crystal_size_max 0.400
_exptl_crystal_size_mid 0.200
_exptl_crystal_size_min 0.200
_refine_diff_density_max 1.14
_refine_diff_density_min -0.99
_refine_ls_extinction_coef 0.0000
_refine_ls_extinction_expression Fc^*^=kFc[1+0.001xFc^2^\l^3^/sin(2\q)]^-1/4^
_refine_ls_extinction_method SHELXL
_refine_ls_goodness_of_fit_ref 0.887
_refine_ls_hydrogen_treatment noref
_refine_ls_number_parameters 541
_refine_ls_number_reflns 6575
_refine_ls_R_factor_gt 0.0414
_refine_ls_shift/su_max 0.0000
_refine_ls_structure_factor_coef Fsqd
_refine_ls_weighting_details 'w = 1/[\s^2^(Fo^2^) + (0.1000P)^2^+0.0000P] where P=(Fo^2^+2Fc^2^)/3'
_refine_ls_weighting_scheme calc
_refine_ls_wR_factor_ref 0.1282
_reflns_number_gt 6575
_reflns_number_total 8554
_reflns_threshold_expression >2.0sigma(I)
_cod_data_source_file ic0495665si20040702_022801.cif
_cod_data_source_block kojima1
_cod_original_cell_volume 1906.2(2)
_cod_original_sg_symbol_H-M 'P -1 '
_cod_original_formula_sum 'C40 H33 Cl F6 N6 O4 P Ru '
_cod_database_code 4311782

loop_
_symmetry_equiv_pos_as_xyz
x,y,z
-x,-y,-z

loop_
_atom_site_label
_atom_site_type_symbol
_atom_site_fract_x
_atom_site_fract_y
_atom_site_fract_z
_atom_site_U_iso_or_equiv
_atom_site_adp_type
_atom_site_occupancy
_atom_site_calc_flag
_atom_site_refinement_flags
_atom_site_disorder_assembly
_atom_site_disorder_group
Ru(01) Ru 0.84981(2) 0.18652(2) 0.40975(3) 0.01854(9) Uani 1.00 d . . .
Cl(1) Cl 0.78983(6) 0.09627(5) 0.57983(8) 0.0249(2) Uani 1.00 d . . .
P(1) P 1.33237(7) 0.27516(8) 0.2399(1) 0.0367(2) Uani 1.00 d . . .
F(1) F 1.4389(2) 0.2689(2) 0.1738(2) 0.0388(5) Uani 1.00 d . . .
F(2) F 1.3817(2) 0.3587(2) 0.3530(3) 0.0624(8) Uani 1.00 d . . .
F(3) F 1.2275(2) 0.2826(3) 0.3087(3) 0.077(1) Uani 1.00 d . . .
F(4) F 1.2847(2) 0.1971(2) 0.1231(3) 0.0626(8) Uani 1.00 d . . .
F(5) F 1.3013(2) 0.3545(2) 0.1519(3) 0.0525(7) Uani 1.00 d . . .
F(6) F 1.3662(2) 0.1984(2) 0.3288(3) 0.0703(9) Uani 1.00 d . . .
O(1) O 0.9900(2) 0.2056(2) 0.5189(2) 0.0212(5) Uani 1.00 d . . .
O(2) O 0.9028(2) 0.4801(2) 0.8222(2) 0.0288(5) Uani 1.00 d . . .
O(3) O 1.3119(6) -0.0473(6) 0.1365(5) 0.191(4) Uani 1.00 d . . .
O(4) O 1.4890(4) 0.0413(4) 1.0188(6) 0.040(1) Uani 0.50 d P . .
O(5) O 1.4396(7) 0.0361(7) 1.114(1) 0.110(4) Uani 0.50 d P . .
N(1) N 0.7211(2) 0.1640(2) 0.2856(3) 0.0245(6) Uani 1.00 d . . .
N(2) N 0.8999(2) 0.2531(2) 0.2556(3) 0.0216(5) Uani 1.00 d . . .
N(3) N 0.8959(2) 0.0705(2) 0.3005(3) 0.0208(5) Uani 1.00 d . . .
N(4) N 0.7632(2) 0.2934(2) 0.5033(3) 0.0212(5) Uani 1.00 d . . .
N(5) N 1.0595(2) 0.0742(2) 0.4056(3) 0.0204(5) Uani 1.00 d . . .
N(6) N 0.8954(2) 0.3831(2) 0.6211(3) 0.0212(5) Uani 1.00 d . . .
C(1) C 0.7253(3) 0.2277(3) 0.1816(4) 0.0281(7) Uani 1.00 d . . .
C(2) C 0.8312(3) 0.2501(2) 0.1495(4) 0.0267(7) Uani 1.00 d . . .
C(3) C 0.8592(3) 0.2719(3) 0.0265(4) 0.0322(8) Uani 1.00 d . . .
C(4) C 0.9580(3) 0.3001(3) 0.0107(4) 0.0335(8) Uani 1.00 d . . .
C(5) C 1.0273(3) 0.3039(2) 0.1192(4) 0.0296(8) Uani 1.00 d . . .
C(6) C 0.9959(3) 0.2788(2) 0.2385(3) 0.0245(7) Uani 1.00 d . . .
C(7) C 0.7194(3) 0.0612(2) 0.2249(4) 0.0270(7) Uani 1.00 d . . .
C(8) C 0.8243(3) 0.0301(2) 0.2037(3) 0.0231(7) Uani 1.00 d . . .
C(9) C 0.8469(3) -0.0397(2) 0.1028(3) 0.0267(7) Uani 1.00 d . . .
C(10) C 0.9435(3) -0.0709(2) 0.1007(3) 0.0274(7) Uani 1.00 d . . .
C(11) C 1.0155(3) -0.0337(2) 0.2018(3) 0.0246(7) Uani 1.00 d . . .
C(12) C 0.9882(2) 0.0375(2) 0.3016(3) 0.0197(6) Uani 1.00 d . . .
C(13) C 0.6344(2) 0.1868(3) 0.3706(4) 0.0269(7) Uani 1.00 d . . .
C(14) C 0.6630(3) 0.2749(2) 0.4699(3) 0.0246(7) Uani 1.00 d . . .
C(15) C 0.5904(3) 0.3301(3) 0.5271(4) 0.0283(7) Uani 1.00 d . . .
C(16) C 0.6217(3) 0.4069(3) 0.6240(4) 0.0298(8) Uani 1.00 d . . .
C(17) C 0.7215(3) 0.4266(2) 0.6608(3) 0.0248(7) Uani 1.00 d . . .
C(18) C 0.7915(2) 0.3680(2) 0.5979(3) 0.0213(6) Uani 1.00 d . . .
C(19) C 1.0612(2) 0.1515(2) 0.5022(3) 0.0190(6) Uani 1.00 d . . .
C(20) C 1.1537(2) 0.1725(2) 0.5910(3) 0.0193(6) Uani 1.00 d . . .
C(21) C 1.2450(2) 0.1399(2) 0.5533(3) 0.0210(6) Uani 1.00 d . . .
C(22) C 1.4273(3) 0.1266(3) 0.6026(4) 0.0308(8) Uani 1.00 d . . .
C(23) C 1.5108(3) 0.1509(3) 0.6874(4) 0.0395(9) Uani 1.00 d . . .
C(24) C 1.5059(3) 0.2128(3) 0.8093(4) 0.0407(9) Uani 1.00 d . . .
C(25) C 1.4167(3) 0.2481(3) 0.8465(4) 0.0327(8) Uani 1.00 d . . .
C(26) C 1.2323(3) 0.2558(2) 0.7993(3) 0.0236(7) Uani 1.00 d . . .
C(27) C 1.1487(2) 0.2314(2) 0.7169(3) 0.0224(6) Uani 1.00 d . . .
C(28) C 1.3331(2) 0.1632(2) 0.6384(3) 0.0241(7) Uani 1.00 d . . .
C(29) C 1.3272(3) 0.2230(2) 0.7632(3) 0.0255(7) Uani 1.00 d . . .
C(30) C 0.9454(2) 0.4410(2) 0.7271(3) 0.0201(6) Uani 1.00 d . . .
C(31) C 1.0566(2) 0.4531(2) 0.7173(3) 0.0204(6) Uani 1.00 d . . .
C(32) C 1.1132(2) 0.4846(2) 0.8347(3) 0.0218(6) Uani 1.00 d . . .
C(33) C 1.2789(3) 0.5350(2) 0.9547(3) 0.0247(7) Uani 1.00 d . . .
C(34) C 1.3797(3) 0.5533(2) 0.9503(4) 0.0267(7) Uani 1.00 d . . .
C(35) C 1.4267(3) 0.5385(3) 0.8274(4) 0.0295(8) Uani 1.00 d . . .
C(36) C 1.3716(3) 0.5031(3) 0.7097(4) 0.0286(7) Uani 1.00 d . . .
C(37) C 1.2060(3) 0.4491(2) 0.5911(3) 0.0258(7) Uani 1.00 d . . .
C(38) C 1.1041(3) 0.4353(2) 0.5942(3) 0.0228(6) Uani 1.00 d . . .
C(39) C 1.2663(2) 0.4840(2) 0.7104(3) 0.0223(6) Uani 1.00 d . . .
C(40) C 1.2193(2) 0.5008(2) 0.8347(3) 0.0212(6) Uani 1.00 d . . .
H(1) H 0.6952 0.2908 0.2164 0.0358 Uiso 1.00 calc . . .
H(2) H 0.6842 0.2076 0.1140 0.0358 Uiso 1.00 calc . . .
H(3) H 0.8072 0.2686 -0.0450 0.0358 Uiso 1.00 calc . . .
H(4) H 0.9720 0.3248 -0.0795 0.0358 Uiso 1.00 calc . . .
H(5) H 1.1015 0.3233 0.1108 0.0358 Uiso 1.00 calc . . .
H(6) H 1.0484 0.2831 0.3172 0.0358 Uiso 1.00 calc . . .
H(7) H 0.6889 0.0339 0.2927 0.0358 Uiso 1.00 calc . . .
H(8) H 0.6821 0.0474 0.1423 0.0358 Uiso 1.00 calc . . .
H(9) H 0.7847 -0.0647 0.0324 0.0358 Uiso 1.00 calc . . .
H(10) H 0.9631 -0.1164 0.0340 0.0358 Uiso 1.00 calc . . .
H(11) H 1.0857 -0.0528 0.2127 0.0358 Uiso 1.00 calc . . .
H(12) H 0.5730 0.2002 0.3136 0.0358 Uiso 1.00 calc . . .
H(13) H 0.6261 0.1331 0.4141 0.0358 Uiso 1.00 calc . . .
H(14) H 0.5201 0.3152 0.5017 0.0358 Uiso 1.00 calc . . .
H(15) H 0.5702 0.4499 0.6668 0.0358 Uiso 1.00 calc . . .
H(16) H 0.7473 0.4820 0.7221 0.0358 Uiso 1.00 calc . . .
H(17) H 1.1111 0.0378 0.4171 0.0358 Uiso 1.00 calc . . .
H(18) H 0.9287 0.3412 0.5634 0.0358 Uiso 1.00 calc . . .
H(19) H 1.2533 0.1027 0.4620 0.0358 Uiso 1.00 calc . . .
H(20) H 1.4277 0.0958 0.5068 0.0358 Uiso 1.00 calc . . .
H(21) H 1.5777 0.1219 0.6687 0.0358 Uiso 1.00 calc . . .
H(22) H 1.5695 0.2255 0.8821 0.0358 Uiso 1.00 calc . . .
H(23) H 1.4142 0.2867 0.9371 0.0358 Uiso 1.00 calc . . .
H(24) H 1.2377 0.2987 0.8888 0.0358 Uiso 1.00 calc . . .
H(25) H 1.0820 0.2459 0.7471 0.0358 Uiso 1.00 calc . . .
H(26) H 1.0855 0.4913 0.9209 0.0358 Uiso 1.00 calc . . .
H(27) H 1.2439 0.5468 1.0370 0.0358 Uiso 1.00 calc . . .
H(28) H 1.4249 0.5736 1.0251 0.0358 Uiso 1.00 calc . . .
H(29) H 1.4985 0.5516 0.8287 0.0358 Uiso 1.00 calc . . .
H(30) H 1.4058 0.4896 0.6209 0.0358 Uiso 1.00 calc . . .
H(31) H 1.2366 0.4361 0.5136 0.0358 Uiso 1.00 calc . . .
H(32) H 1.0650 0.4079 0.5072 0.0358 Uiso 1.00 calc . . .
H(33) H 1.2789 -0.1006 0.1189 0.0358 Uiso 1.00 calc . . .

loop_
_atom_site_aniso_label
_atom_site_aniso_U_11
_atom_site_aniso_U_22
_atom_site_aniso_U_33
_atom_site_aniso_U_12
_atom_site_aniso_U_13
_atom_site_aniso_U_23
Ru(01) 0.0162(1) 0.0175(1) 0.0214(1) 0.00265(9) 0.00116(9) 0.00050(9)
Cl(1) 0.0224(4) 0.0237(4) 0.0297(4) 0.0049(3) 0.0041(3) 0.0054(3)
P(1) 0.0246(5) 0.0586(7) 0.0272(5) 0.0025(4) 0.0022(4) 0.0072(5)
F(1) 0.031(1) 0.047(1) 0.040(1) 0.0042(10) 0.0101(10) 0.007(1)
F(2) 0.048(2) 0.088(2) 0.043(2) 0.015(1) -0.007(1) -0.017(1)
F(3) 0.027(1) 0.156(3) 0.054(2) 0.013(2) 0.011(1) 0.028(2)
F(4) 0.059(2) 0.052(2) 0.069(2) -0.017(1) -0.019(1) -0.004(1)
F(5) 0.053(2) 0.054(2) 0.051(2) 0.018(1) -0.002(1) 0.006(1)
F(6) 0.046(2) 0.109(3) 0.069(2) -0.000(2) 0.007(1) 0.059(2)
O(1) 0.019(1) 0.019(1) 0.026(1) 0.0049(9) 0.0030(9) 0.0003(9)
O(2) 0.023(1) 0.034(1) 0.027(1) 0.000(1) 0.0084(10) -0.007(1)
O(3) 0.198(7) 0.34(1) 0.075(4) 0.204(7) 0.052(4) 0.091(5)
O(4) 0.024(3) 0.036(3) 0.057(4) -0.010(2) -0.017(3) 0.008(3)
O(5) 0.067(6) 0.078(6) 0.18(1) 0.009(5) 0.034(7) -0.027(7)
N(1) 0.022(1) 0.023(1) 0.027(1) 0.003(1) -0.001(1) -0.000(1)
N(2) 0.025(1) 0.015(1) 0.023(1) 0.005(1) 0.002(1) -0.002(1)
N(3) 0.024(1) 0.016(1) 0.022(1) 0.000(1) 0.002(1) 0.002(1)
N(4) 0.021(1) 0.022(1) 0.022(1) 0.005(1) 0.000(1) 0.003(1)
N(5) 0.020(1) 0.016(1) 0.025(1) 0.003(1) 0.003(1) 0.002(1)
N(6) 0.020(1) 0.018(1) 0.025(1) 0.004(1) 0.003(1) -0.003(1)
C(1) 0.025(2) 0.031(2) 0.028(2) 0.009(1) -0.007(1) 0.004(1)
C(2) 0.032(2) 0.021(2) 0.029(2) 0.010(1) 0.002(1) 0.002(1)
C(3) 0.045(2) 0.029(2) 0.026(2) 0.017(2) 0.003(2) 0.006(1)
C(4) 0.048(2) 0.024(2) 0.033(2) 0.014(2) 0.016(2) 0.008(1)
C(5) 0.037(2) 0.021(2) 0.033(2) 0.008(1) 0.012(2) 0.004(1)
C(6) 0.028(2) 0.015(1) 0.030(2) 0.004(1) 0.007(1) -0.001(1)
C(7) 0.024(2) 0.023(2) 0.030(2) -0.001(1) -0.005(1) -0.004(1)
C(8) 0.023(2) 0.020(2) 0.026(2) -0.002(1) -0.003(1) 0.005(1)
C(9) 0.035(2) 0.019(2) 0.025(2) 0.004(1) -0.002(1) 0.000(1)
C(10) 0.041(2) 0.018(2) 0.023(2) 0.005(1) 0.002(1) -0.002(1)
C(11) 0.028(2) 0.018(2) 0.028(2) 0.003(1) 0.002(1) 0.004(1)
C(12) 0.022(2) 0.016(1) 0.021(2) 0.000(1) 0.002(1) 0.004(1)
C(13) 0.017(2) 0.031(2) 0.032(2) 0.004(1) -0.001(1) 0.002(1)
C(14) 0.021(2) 0.029(2) 0.024(2) 0.005(1) -0.003(1) 0.004(1)
C(15) 0.017(2) 0.032(2) 0.035(2) 0.006(1) -0.001(1) 0.002(1)
C(16) 0.024(2) 0.031(2) 0.035(2) 0.015(1) 0.006(1) 0.003(1)
C(17) 0.023(2) 0.024(2) 0.027(2) 0.007(1) 0.002(1) 0.000(1)
C(18) 0.021(2) 0.022(2) 0.021(2) 0.004(1) 0.000(1) 0.002(1)
C(19) 0.019(1) 0.018(1) 0.021(2) 0.002(1) 0.005(1) 0.006(1)
C(20) 0.019(1) 0.015(1) 0.024(2) -0.001(1) 0.002(1) 0.004(1)
C(21) 0.021(2) 0.021(2) 0.022(2) -0.000(1) 0.005(1) 0.006(1)
C(22) 0.021(2) 0.039(2) 0.033(2) 0.001(1) 0.004(1) 0.007(2)
C(23) 0.021(2) 0.061(3) 0.039(2) 0.007(2) 0.005(2) 0.013(2)
C(24) 0.028(2) 0.060(3) 0.034(2) -0.000(2) -0.004(2) 0.012(2)
C(25) 0.029(2) 0.043(2) 0.025(2) -0.003(2) -0.004(1) 0.005(2)
C(26) 0.028(2) 0.022(2) 0.021(2) -0.000(1) -0.001(1) 0.004(1)
C(27) 0.024(2) 0.019(2) 0.026(2) 0.004(1) 0.006(1) 0.006(1)
C(28) 0.019(2) 0.028(2) 0.027(2) 0.001(1) 0.005(1) 0.009(1)
C(29) 0.025(2) 0.027(2) 0.027(2) -0.002(1) 0.002(1) 0.011(1)
C(30) 0.021(2) 0.018(1) 0.022(2) -0.000(1) 0.003(1) 0.002(1)
C(31) 0.020(2) 0.016(1) 0.024(2) 0.003(1) 0.004(1) 0.000(1)
C(32) 0.023(2) 0.016(1) 0.027(2) 0.002(1) 0.008(1) 0.002(1)
C(33) 0.023(2) 0.022(2) 0.029(2) 0.003(1) 0.006(1) 0.000(1)
C(34) 0.021(2) 0.025(2) 0.033(2) 0.004(1) -0.002(1) 0.002(1)
C(35) 0.019(2) 0.029(2) 0.042(2) 0.002(1) 0.004(1) 0.007(2)
C(36) 0.025(2) 0.031(2) 0.033(2) 0.004(1) 0.009(1) 0.008(1)
C(37) 0.027(2) 0.027(2) 0.025(2) 0.003(1) 0.010(1) 0.004(1)
C(38) 0.025(2) 0.019(2) 0.024(2) 0.002(1) 0.006(1) 0.002(1)
C(39) 0.023(2) 0.018(2) 0.027(2) 0.003(1) 0.007(1) 0.006(1)
C(40) 0.021(2) 0.015(1) 0.028(2) 0.002(1) 0.005(1) 0.003(1)

loop_
_atom_type_symbol
_atom_type_description
_atom_type_scat_dispersion_real
_atom_type_scat_dispersion_imag
_atom_type_scat_source
C C 0.003 0.002
;International Tables for Crystallography
(1992, Vol. C, Tables 4.2.6.8 and 6.1.1.4)
;
H H 0.000 0.000
;International Tables for Crystallography
(1992, Vol. C, Table 6.1.1.4)
;
N N 0.006 0.003
;International Tables for Crystallography
(1992, Vol. C, Tables 4.2.6.8 and 6.1.1.4)
;
O O 0.011 0.006
;International Tables for Crystallography
(1992, Vol. C, Tables 4.2.6.8 and 6.1.1.4)
;
Cl Cl 0.148 0.159
;International Tables for Crystallography
(1992, Vol. C, Tables 4.2.6.8 and 6.1.1.4)
;
P P 0.102 0.094
;International Tables for Crystallography
(1992, Vol. C, Tables 4.2.6.8 and 6.1.1.4)
;
F F 0.017 0.010
;International Tables for Crystallography
(1992, Vol. C, Tables 4.2.6.8 and 6.1.1.4)
;
Ru Ru -1.259 0.836
;International Tables for Crystallography
(1992, Vol. C, Tables 4.2.6.8 and 6.1.1.4)
;

loop_
_geom_angle_atom_site_label_1
_geom_angle_atom_site_label_2
_geom_angle_atom_site_label_3
_geom_angle
_geom_angle_site_symmetry_1
_geom_angle_site_symmetry_2
_geom_angle_site_symmetry_3
_geom_angle_publ_flag
Cl(1) Ru(01) O(1) 88.14(7) . . . yes
Cl(1) Ru(01) N(1) 95.88(8) . . . yes
Cl(1) Ru(01) N(2) 175.51(7) . . . yes
Cl(1) Ru(01) N(3) 91.85(8) . . . yes
Cl(1) Ru(01) N(4) 84.45(8) . . . yes
O(1) Ru(01) N(1) 174.0(1) . . . yes
O(1) Ru(01) N(2) 93.43(10) . . . yes
O(1) Ru(01) N(3) 89.84(9) . . . yes
O(1) Ru(01) N(4) 104.89(9) . . . yes
N(1) Ru(01) N(2) 82.2(1) . . . yes
N(1) Ru(01) N(3) 85.6(1) . . . yes
N(1) Ru(01) N(4) 80.0(1) . . . yes
N(2) Ru(01) N(3) 84.0(1) . . . yes
N(2) Ru(01) N(4) 99.2(1) . . . yes
N(3) Ru(01) N(4) 164.6(1) . . . yes
F(1) P(1) F(2) 88.8(1) . . . yes
F(1) P(1) F(3) 178.8(1) . . . yes
F(1) P(1) F(4) 89.9(1) . . . yes
F(1) P(1) F(5) 90.7(1) . . . yes
F(1) P(1) F(6) 88.2(1) . . . yes
F(2) P(1) F(3) 90.0(2) . . . yes
F(2) P(1) F(4) 176.9(2) . . . yes
F(2) P(1) F(5) 88.0(2) . . . yes
F(2) P(1) F(6) 90.6(2) . . . yes
F(3) P(1) F(4) 91.3(2) . . . yes
F(3) P(1) F(5) 89.6(2) . . . yes
F(3) P(1) F(6) 91.4(2) . . . yes
F(4) P(1) F(5) 89.2(1) . . . yes
F(4) P(1) F(6) 92.2(2) . . . yes
F(5) P(1) F(6) 178.3(2) . . . yes
Ru(01) O(1) C(19) 125.2(2) . . . yes
O(4) O(4) O(5) 104.6(8) 2_857 . . yes
Ru(01) N(1) C(1) 109.4(2) . . . yes
Ru(01) N(1) C(7) 105.1(2) . . . yes
Ru(01) N(1) C(13) 107.4(2) . . . yes
C(1) N(1) C(7) 112.0(3) . . . yes
C(1) N(1) C(13) 109.5(3) . . . yes
C(7) N(1) C(13) 113.2(3) . . . yes
Ru(01) N(2) C(2) 114.1(2) . . . yes
Ru(01) N(2) C(6) 126.0(2) . . . yes
C(2) N(2) C(6) 118.2(3) . . . yes
Ru(01) N(3) C(8) 112.3(2) . . . yes
Ru(01) N(3) C(12) 127.9(2) . . . yes
C(8) N(3) C(12) 119.3(3) . . . yes
Ru(01) N(4) C(14) 111.7(2) . . . yes
Ru(01) N(4) C(18) 129.7(2) . . . yes
C(14) N(4) C(18) 118.2(3) . . . yes
C(12) N(5) C(19) 132.1(3) . . . yes
C(18) N(6) C(30) 126.5(3) . . . yes
N(1) C(1) C(2) 111.6(3) . . . yes
N(2) C(2) C(1) 114.1(3) . . . yes
N(2) C(2) C(3) 121.2(3) . . . yes
C(1) C(2) C(3) 124.5(3) . . . yes
C(2) C(3) C(4) 120.0(3) . . . yes
C(3) C(4) C(5) 118.5(4) . . . yes
C(4) C(5) C(6) 119.2(3) . . . yes
N(2) C(6) C(5) 122.8(3) . . . yes
N(1) C(7) C(8) 111.1(3) . . . yes
N(3) C(8) C(7) 114.8(3) . . . yes
N(3) C(8) C(9) 121.4(3) . . . yes
C(7) C(8) C(9) 123.6(3) . . . yes
C(8) C(9) C(10) 119.2(3) . . . yes
C(9) C(10) C(11) 120.0(3) . . . yes
C(10) C(11) C(12) 118.2(3) . . . yes
N(3) C(12) N(5) 119.4(3) . . . yes
N(3) C(12) C(11) 121.8(3) . . . yes
N(5) C(12) C(11) 118.8(3) . . . yes
N(1) C(13) C(14) 108.9(3) . . . yes
N(4) C(14) C(13) 116.3(3) . . . yes
N(4) C(14) C(15) 122.6(3) . . . yes
C(13) C(14) C(15) 120.9(3) . . . yes
C(14) C(15) C(16) 118.0(3) . . . yes
C(15) C(16) C(17) 120.7(3) . . . yes
C(16) C(17) C(18) 118.4(3) . . . yes
N(4) C(18) N(6) 113.8(3) . . . yes
N(4) C(18) C(17) 122.1(3) . . . yes
N(6) C(18) C(17) 124.1(3) . . . yes
O(1) C(19) N(5) 124.3(3) . . . yes
O(1) C(19) C(20) 118.7(3) . . . yes
N(5) C(19) C(20) 117.0(3) . . . yes
C(19) C(20) C(21) 121.9(3) . . . yes
C(19) C(20) C(27) 118.7(3) . . . yes
C(21) C(20) C(27) 119.3(3) . . . yes
C(20) C(21) C(28) 120.9(3) . . . yes
C(23) C(22) C(28) 119.6(3) . . . yes
C(22) C(23) C(24) 121.0(4) . . . yes
C(23) C(24) C(25) 120.7(3) . . . yes
C(24) C(25) C(29) 120.5(3) . . . yes
C(27) C(26) C(29) 120.9(3) . . . yes
C(20) C(27) C(26) 120.9(3) . . . yes
C(21) C(28) C(22) 121.3(3) . . . yes
C(21) C(28) C(29) 119.1(3) . . . yes
C(22) C(28) C(29) 119.6(3) . . . yes
C(25) C(29) C(26) 122.5(3) . . . yes
C(25) C(29) C(28) 118.7(3) . . . yes
C(26) C(29) C(28) 118.8(3) . . . yes
O(2) C(30) N(6) 122.9(3) . . . yes
O(2) C(30) C(31) 122.2(3) . . . yes
N(6) C(30) C(31) 114.8(3) . . . yes
C(30) C(31) C(32) 116.9(3) . . . yes
C(30) C(31) C(38) 123.3(3) . . . yes
C(32) C(31) C(38) 119.8(3) . . . yes
C(31) C(32) C(40) 120.9(3) . . . yes
C(34) C(33) C(40) 120.2(3) . . . yes
C(33) C(34) C(35) 120.9(3) . . . yes
C(34) C(35) C(36) 120.4(3) . . . yes
C(35) C(36) C(39) 120.2(3) . . . yes
C(38) C(37) C(39) 120.7(3) . . . yes
C(31) C(38) C(37) 120.7(3) . . . yes
C(36) C(39) C(37) 122.2(3) . . . yes
C(36) C(39) C(40) 118.9(3) . . . yes
C(37) C(39) C(40) 118.9(3) . . . yes
C(32) C(40) C(33) 121.7(3) . . . yes
C(32) C(40) C(39) 118.9(3) . . . yes
C(33) C(40) C(39) 119.4(3) . . . yes

loop_
_geom_bond_atom_site_label_1
_geom_bond_atom_site_label_2
_geom_bond_distance
_geom_bond_site_symmetry_1
_geom_bond_site_symmetry_2
_geom_bond_publ_flag
Ru(01) Cl(1) 2.4351(9) . . yes
Ru(01) O(1) 2.105(2) . . yes
Ru(01) N(1) 2.055(3) . . yes
Ru(01) N(2) 2.059(3) . . yes
Ru(01) N(3) 2.005(3) . . yes
Ru(01) N(4) 2.113(3) . . yes
P(1) F(1) 1.606(2) . . yes
P(1) F(2) 1.619(3) . . yes
P(1) F(3) 1.599(3) . . yes
P(1) F(4) 1.588(3) . . yes
P(1) F(5) 1.595(3) . . yes
P(1) F(6) 1.582(4) . . yes
O(1) C(19) 1.261(4) . . yes
O(2) C(30) 1.223(4) . . yes
O(4) O(4) 1.25(1) . 2_857 yes
O(4) O(5) 1.20(1) . . yes
N(1) C(1) 1.486(5) . . yes
N(1) C(7) 1.512(4) . . yes
N(1) C(13) 1.501(4) . . yes
N(2) C(2) 1.365(4) . . yes
N(2) C(6) 1.345(4) . . yes
N(3) C(8) 1.373(4) . . yes
N(3) C(12) 1.344(4) . . yes
N(4) C(14) 1.366(4) . . yes
N(4) C(18) 1.352(4) . . yes
N(5) C(12) 1.403(4) . . yes
N(5) C(19) 1.366(4) . . yes
N(6) C(18) 1.397(4) . . yes
N(6) C(30) 1.377(4) . . yes
C(1) C(2) 1.498(5) . . yes
C(2) C(3) 1.386(5) . . yes
C(3) C(4) 1.387(6) . . yes
C(4) C(5) 1.386(5) . . yes
C(5) C(6) 1.382(5) . . yes
C(7) C(8) 1.510(5) . . yes
C(8) C(9) 1.379(4) . . yes
C(9) C(10) 1.388(5) . . yes
C(10) C(11) 1.391(5) . . yes
C(11) C(12) 1.405(4) . . yes
C(13) C(14) 1.515(4) . . yes
C(14) C(15) 1.383(5) . . yes
C(15) C(16) 1.396(5) . . yes
C(16) C(17) 1.369(5) . . yes
C(17) C(18) 1.406(5) . . yes
C(19) C(20) 1.478(4) . . yes
C(20) C(21) 1.383(4) . . yes
C(20) C(27) 1.428(4) . . yes
C(21) C(28) 1.415(4) . . yes
C(22) C(23) 1.367(5) . . yes
C(22) C(28) 1.433(5) . . yes
C(23) C(24) 1.417(6) . . yes
C(24) C(25) 1.369(6) . . yes
C(25) C(29) 1.423(5) . . yes
C(26) C(27) 1.356(4) . . yes
C(26) C(29) 1.422(5) . . yes
C(28) C(29) 1.427(5) . . yes
C(30) C(31) 1.498(4) . . yes
C(31) C(32) 1.376(4) . . yes
C(31) C(38) 1.421(5) . . yes
C(32) C(40) 1.425(4) . . yes
C(33) C(34) 1.365(5) . . yes
C(33) C(40) 1.423(4) . . yes
C(34) C(35) 1.413(5) . . yes
C(35) C(36) 1.380(5) . . yes
C(36) C(39) 1.422(5) . . yes
C(37) C(38) 1.369(5) . . yes
C(37) C(39) 1.424(4) . . yes
C(39) C(40) 1.427(5) . . yes

loop_
_geom_contact_atom_site_label_1
_geom_contact_atom_site_label_2
_geom_contact_distance
_geom_contact_site_symmetry_1
_geom_contact_site_symmetry_2
_geom_contact_publ_flag
Cl(1) N(5) 3.258(3) . 2_756 ?
Cl(1) O(3) 3.378(7) . 2_756 ?
Cl(1) C(21) 3.462(3) . 2_756 ?
Cl(1) C(11) 3.546(4) . 2_756 ?
F(1) C(35) 3.221(4) . 2_866 ?
F(1) C(25) 3.264(4) . 1_554 ?
F(1) O(5) 3.310(10) . 1_554 ?
F(1) O(4) 3.527(6) . 1_554 ?
F(1) C(13) 3.542(4) . 1_655 ?
F(2) C(15) 3.287(4) . 1_655 ?
F(2) C(16) 3.340(5) . 2_766 ?
F(2) C(17) 3.454(5) . 2_766 ?
F(2) C(35) 3.597(5) . 2_866 ?
F(4) O(5) 3.17(1) . 1_554 ?
F(4) C(9) 3.329(4) . 2_755 ?
F(4) C(25) 3.521(5) . 1_554 ?
F(4) C(26) 3.524(4) . 1_554 ?
F(5) C(17) 3.464(4) . 2_766 ?
F(5) C(33) 3.493(5) . 1_554 ?
F(6) O(5) 3.18(1) . 1_554 ?
O(2) C(5) 3.155(4) . 2_766 ?
O(2) C(33) 3.419(4) . 2_767 ?
O(2) C(32) 3.442(4) . 2_767 ?
O(2) C(4) 3.498(5) . 1_556 ?
O(3) O(4) 3.011(10) . 1_554 ?
O(3) O(4) 3.164(9) . 2_856 ?
O(3) C(23) 3.407(9) . 2_856 ?
O(3) C(9) 3.524(8) . 2_755 ?
O(3) C(24) 3.558(10) . 2_856 ?
O(4) C(7) 3.594(7) . 1_656 ?
N(5) N(5) 3.437(6) . 2_756 ?
C(3) C(33) 3.393(5) . 2_766 ?
C(3) C(32) 3.567(4) . 2_766 ?
C(3) C(40) 3.591(5) . 2_766 ?
C(4) C(32) 3.459(5) . 2_766 ?
C(9) C(27) 3.503(5) . 2_756 ?
C(9) C(26) 3.515(5) . 2_756 ?
C(10) C(27) 3.371(5) . 2_756 ?
C(10) C(10) 3.425(7) . 2_755 ?
C(15) C(23) 3.382(6) . 1_455 ?
C(17) C(37) 3.456(5) . 2_766 ?
C(18) C(37) 3.453(5) . 2_766 ?

loop_
_geom_torsion_atom_site_label_1
_geom_torsion_atom_site_label_2
_geom_torsion_atom_site_label_3
_geom_torsion_atom_site_label_4
_geom_torsion
_geom_torsion_site_symmetry_1
_geom_torsion_site_symmetry_2
_geom_torsion_site_symmetry_3
_geom_torsion_site_symmetry_4
_geom_torsion_publ_flag
Ru(01) O(1) C(19) N(5) 3.2(5) . . . . yes
Ru(01) O(1) C(19) C(20) -177.5(2) . . . . yes
Ru(01) N(1) C(1) C(2) 29.4(3) . . . . yes
Ru(01) N(1) C(7) C(8) -33.9(3) . . . . yes
Ru(01) N(1) C(13) C(14) 41.1(3) . . . . yes
Ru(01) N(2) C(2) C(1) 18.5(3) . . . . yes
Ru(01) N(2) C(2) C(3) -165.2(3) . . . . yes
Ru(01) N(2) C(6) C(5) 165.3(2) . . . . yes
Ru(01) N(3) C(8) C(7) -17.4(4) . . . . yes
Ru(01) N(3) C(8) C(9) 168.2(3) . . . . yes
Ru(01) N(3) C(12) N(5) 13.5(4) . . . . yes
Ru(01) N(3) C(12) C(11) -167.1(3) . . . . yes
Ru(01) N(4) C(14) C(13) -2.7(4) . . . . yes
Ru(01) N(4) C(14) C(15) 174.4(3) . . . . yes
Ru(01) N(4) C(18) N(6) 10.5(4) . . . . yes
Ru(01) N(4) C(18) C(17) -172.4(3) . . . . yes
Cl(1) Ru(01) O(1) C(19) 90.3(3) . . . . yes
Cl(1) Ru(01) N(1) C(1) 168.4(2) . . . . yes
Cl(1) Ru(01) N(1) C(7) -71.3(2) . . . . yes
Cl(1) Ru(01) N(1) C(13) 49.5(2) . . . . yes
Cl(1) Ru(01) N(2) C(2) 64(1) . . . . yes
Cl(1) Ru(01) N(2) C(6) -100.5(10) . . . . yes
Cl(1) Ru(01) N(3) C(8) 93.5(2) . . . . yes
Cl(1) Ru(01) N(3) C(12) -95.2(3) . . . . yes
Cl(1) Ru(01) N(4) C(14) -76.1(2) . . . . yes
Cl(1) Ru(01) N(4) C(18) 96.1(3) . . . . yes
O(1) Ru(01) N(1) C(1) -59(1) . . . . yes
O(1) Ru(01) N(1) C(7) 60(1) . . . . yes
O(1) Ru(01) N(1) C(13) -178.6(9) . . . . yes
O(1) Ru(01) N(2) C(2) 174.5(2) . . . . yes
O(1) Ru(01) N(2) C(6) 10.0(3) . . . . yes
O(1) Ru(01) N(3) C(8) -178.4(2) . . . . yes
O(1) Ru(01) N(3) C(12) -7.0(3) . . . . yes
O(1) Ru(01) N(4) C(14) -162.7(2) . . . . yes
O(1) Ru(01) N(4) C(18) 9.6(3) . . . . yes
O(1) C(19) N(5) C(12) 3.6(6) . . . . yes
O(1) C(19) C(20) C(21) -156.9(3) . . . . yes
O(1) C(19) C(20) C(27) 20.6(5) . . . . yes
O(2) C(30) N(6) C(18) 7.2(5) . . . . yes
O(2) C(30) C(31) C(32) 19.8(5) . . . . yes
O(2) C(30) C(31) C(38) -159.1(3) . . . . yes
O(5) O(4) O(4) O(5) 180.0 . . 2_857 2_857 yes
N(1) Ru(01) O(1) C(19) -41(1) . . . . yes
N(1) Ru(01) N(2) C(2) -1.3(2) . . . . yes
N(1) Ru(01) N(2) C(6) -165.8(3) . . . . yes
N(1) Ru(01) N(3) C(8) -2.3(2) . . . . yes
N(1) Ru(01) N(3) C(12) 169.1(3) . . . . yes
N(1) Ru(01) N(4) C(14) 20.9(2) . . . . yes
N(1) Ru(01) N(4) C(18) -166.9(3) . . . . yes
N(1) C(1) C(2) N(2) -32.1(4) . . . . yes
N(1) C(1) C(2) C(3) 151.7(3) . . . . yes
N(1) C(7) C(8) N(3) 35.6(4) . . . . yes
N(1) C(7) C(8) C(9) -150.1(3) . . . . yes
N(1) C(13) C(14) N(4) -25.6(4) . . . . yes
N(1) C(13) C(14) C(15) 157.4(3) . . . . yes
N(2) Ru(01) O(1) C(19) -85.4(3) . . . . yes
N(2) Ru(01) N(1) C(1) -15.7(2) . . . . yes
N(2) Ru(01) N(1) C(7) 104.6(2) . . . . yes
N(2) Ru(01) N(1) C(13) -134.6(2) . . . . yes
N(2) Ru(01) N(3) C(8) -84.9(2) . . . . yes
N(2) Ru(01) N(3) C(12) 86.4(3) . . . . yes
N(2) Ru(01) N(4) C(14) 101.3(2) . . . . yes
N(2) Ru(01) N(4) C(18) -86.5(3) . . . . yes
N(2) C(2) C(3) C(4) -1.9(5) . . . . yes
N(2) C(6) C(5) C(4) -2.0(5) . . . . yes
N(3) Ru(01) O(1) C(19) -1.5(3) . . . . yes
N(3) Ru(01) N(1) C(1) -100.2(2) . . . . yes
N(3) Ru(01) N(1) C(7) 20.1(2) . . . . yes
N(3) Ru(01) N(1) C(13) 140.9(2) . . . . yes
N(3) Ru(01) N(2) C(2) 85.0(2) . . . . yes
N(3) Ru(01) N(2) C(6) -79.5(3) . . . . yes
N(3) Ru(01) N(4) C(14) 0.5(6) . . . . yes
N(3) Ru(01) N(4) C(18) 172.8(4) . . . . yes
N(3) C(8) C(9) C(10) 1.2(5) . . . . yes
N(3) C(12) N(5) C(19) -12.4(5) . . . . yes
N(3) C(12) C(11) C(10) -0.7(5) . . . . yes
N(4) Ru(01) O(1) C(19) 174.1(3) . . . . yes
N(4) Ru(01) N(1) C(1) 85.1(2) . . . . yes
N(4) Ru(01) N(1) C(7) -154.5(2) . . . . yes
N(4) Ru(01) N(1) C(13) -33.7(2) . . . . yes
N(4) Ru(01) N(2) C(2) -79.8(2) . . . . yes
N(4) Ru(01) N(2) C(6) 115.7(2) . . . . yes
N(4) Ru(01) N(3) C(8) 17.8(6) . . . . yes
N(4) Ru(01) N(3) C(12) -170.8(4) . . . . yes
N(4) C(14) C(15) C(16) -0.8(6) . . . . yes
N(4) C(18) N(6) C(30) -166.7(3) . . . . yes
N(4) C(18) C(17) C(16) -0.2(5) . . . . yes
N(5) C(12) N(3) C(8) -175.7(3) . . . . yes
N(5) C(12) C(11) C(10) 178.7(3) . . . . yes
N(5) C(19) C(20) C(21) 22.5(5) . . . . yes
N(5) C(19) C(20) C(27) -160.1(3) . . . . yes
N(6) C(18) N(4) C(14) -177.7(3) . . . . yes
N(6) C(18) C(17) C(16) 176.5(3) . . . . yes
N(6) C(30) C(31) C(32) -160.4(3) . . . . yes
N(6) C(30) C(31) C(38) 20.7(4) . . . . yes
C(1) N(1) C(7) C(8) 84.8(3) . . . . yes
C(1) N(1) C(13) C(14) -77.7(3) . . . . yes
C(1) C(2) N(2) C(6) -175.7(3) . . . . yes
C(1) C(2) C(3) C(4) 174.0(3) . . . . yes
C(2) N(2) C(6) C(5) 1.3(5) . . . . yes
C(2) C(1) N(1) C(7) -86.6(3) . . . . yes
C(2) C(1) N(1) C(13) 147.0(3) . . . . yes
C(2) C(3) C(4) C(5) 1.2(5) . . . . yes
C(3) C(2) N(2) C(6) 0.6(5) . . . . yes
C(3) C(4) C(5) C(6) 0.6(5) . . . . yes
C(7) N(1) C(13) C(14) 156.6(3) . . . . yes
C(7) C(8) N(3) C(12) 170.4(3) . . . . yes
C(7) C(8) C(9) C(10) -172.7(3) . . . . yes
C(8) N(3) C(12) C(11) 3.8(5) . . . . yes
C(8) C(7) N(1) C(13) -150.9(3) . . . . yes
C(8) C(9) C(10) C(11) 1.9(5) . . . . yes
C(9) C(8) N(3) C(12) -4.0(5) . . . . yes
C(9) C(10) C(11) C(12) -2.1(5) . . . . yes
C(11) C(12) N(5) C(19) 168.1(3) . . . . yes
C(12) N(5) C(19) C(20) -175.7(3) . . . . yes
C(13) C(14) N(4) C(18) -175.9(3) . . . . yes
C(13) C(14) C(15) C(16) 176.0(3) . . . . yes
C(14) N(4) C(18) C(17) -0.6(5) . . . . yes
C(14) C(15) C(16) C(17) -0.0(6) . . . . yes
C(15) C(14) N(4) C(18) 1.1(5) . . . . yes
C(15) C(16) C(17) C(18) 0.5(6) . . . . yes
C(17) C(18) N(6) C(30) 16.3(5) . . . . yes
C(18) N(6) C(30) C(31) -172.6(3) . . . . yes
C(19) C(20) C(21) C(28) 178.2(3) . . . . yes
C(19) C(20) C(27) C(26) -177.3(3) . . . . yes
C(20) C(21) C(28) C(22) 177.4(3) . . . . yes
C(20) C(21) C(28) C(29) -1.5(5) . . . . yes
C(20) C(27) C(26) C(29) -0.5(5) . . . . yes
C(21) C(20) C(27) C(26) 0.2(5) . . . . yes
C(21) C(28) C(22) C(23) 179.8(4) . . . . yes
C(21) C(28) C(29) C(25) -178.3(3) . . . . yes
C(21) C(28) C(29) C(26) 1.3(5) . . . . yes
C(22) C(23) C(24) C(25) 1.5(7) . . . . yes
C(22) C(28) C(29) C(25) 2.7(5) . . . . yes
C(22) C(28) C(29) C(26) -177.7(3) . . . . yes
C(23) C(22) C(28) C(29) -1.2(6) . . . . yes
C(23) C(24) C(25) C(29) 0.1(7) . . . . yes
C(24) C(23) C(22) C(28) -0.9(7) . . . . yes
C(24) C(25) C(29) C(26) 178.3(4) . . . . yes
C(24) C(25) C(29) C(28) -2.2(6) . . . . yes
C(25) C(29) C(26) C(27) 179.3(4) . . . . yes
C(27) C(20) C(21) C(28) 0.8(5) . . . . yes
C(27) C(26) C(29) C(28) -0.3(5) . . . . yes
C(30) C(31) C(32) C(40) -178.2(3) . . . . yes
C(30) C(31) C(38) C(37) 178.9(3) . . . . yes
C(31) C(32) C(40) C(33) 178.8(3) . . . . yes
C(31) C(32) C(40) C(39) 0.1(5) . . . . yes
C(31) C(38) C(37) C(39) -1.8(5) . . . . yes
C(32) C(31) C(38) C(37) 0.1(5) . . . . yes
C(32) C(40) C(33) C(34) -177.3(3) . . . . yes
C(32) C(40) C(39) C(36) 177.9(3) . . . . yes
C(32) C(40) C(39) C(37) -1.7(5) . . . . yes
C(33) C(34) C(35) C(36) -1.4(6) . . . . yes
C(33) C(40) C(39) C(36) -0.8(5) . . . . yes
C(33) C(40) C(39) C(37) 179.5(3) . . . . yes
C(34) C(33) C(40) C(39) 1.4(5) . . . . yes
C(34) C(35) C(36) C(39) 2.0(6) . . . . yes
C(35) C(34) C(33) C(40) -0.3(5) . . . . yes
C(35) C(36) C(39) C(37) 178.8(3) . . . . yes
C(35) C(36) C(39) C(40) -0.8(5) . . . . yes
C(36) C(39) C(37) C(38) -177.1(3) . . . . yes
C(38) C(31) C(32) C(40) 0.7(5) . . . . yes
C(38) C(37) C(39) C(40) 2.6(5) . . . . yes
C(38) C(37) C(39) C(40) 2.6(5) . . . . yes
